data_2241827
loop_
_publ_author_name
'Chantrapromma, Suchada'
'Prachumrat, Patcharawadee'
'Ruanwas, Pumsak'
'Boonnak, Nawong'
'Kassim, Mohammad B.'

_publ_section_title
;
 Crystal structure of
 (<i>E</i>)-4-hydroxy-<i>N</i>'-(3-methoxybenzylidene)benzohydrazide
;
_journal_coeditor_code PK2585
_journal_issue 9
_journal_name_full 'Acta Crystallographica Section E'
_journal_page_first 1339
_journal_page_last 1342
_journal_paper_doi 10.1107/S2056989016013268
_journal_volume 72
_journal_year 2016
_chemical_formula_iupac 'C15 H14 N2 O3'
_chemical_formula_moiety 'C15 H14 N2 O3'
_chemical_formula_sum 'C15 H14 N2 O3'
_chemical_formula_weight 270.28
_chemical_melting_point_gt 478
_chemical_melting_point_lt 479
_chemical_name_common
;
(<i>E</i>)-4-Hydroxy-<i>N</i>'-(3-methoxybenzylidene)benzohydrazide
;
_chemical_name_systematic
;
(<i>E</i>)-4-Hydroxy-<i>N</i>'-(3-methoxybenzylidene)benzohydrazide
;
_space_group_crystal_system monoclinic
_space_group_IT_number 14
_space_group_name_Hall '-P 2ybc'
_space_group_name_H-M_alt 'P 1 21/c 1'
_symmetry_space_group_name_Hall '-P 2ybc'
_symmetry_space_group_name_H-M 'P 1 21/c 1'
_atom_sites_solution_hydrogens geom
_atom_sites_solution_primary direct
_atom_sites_solution_secondary difmap
_audit_creation_method SHELXL-97
_cell_angle_alpha 90.00
_cell_angle_beta 105.118(2)
_cell_angle_gamma 90.00
_cell_formula_units_Z 8
_cell_length_a 9.2713(6)
_cell_length_b 19.0235(11)
_cell_length_c 15.6054(9)
_cell_measurement_reflns_used 5213
_cell_measurement_temperature 300(2)
_cell_measurement_theta_max 26.00
_cell_measurement_theta_min 2.91
_cell_volume 2657.1(3)
_computing_cell_refinement
;
<i>SMART</i> (Bruker, 2007)
;
_computing_data_collection
;
<i>SMART</i> (Bruker, 2007)
;
_computing_data_reduction
;
<i>SAINT</i> (Bruker, 2007)
;
_computing_molecular_graphics
;
Mercury (Macrae <i>et al</i>., 2006)
;
_computing_publication_material
;
SHELXTL (Sheldrick, 2008), PLATON (Spek, 2009), Mercury (Macrae
<i>et al</i>., 2006) and publCIF (Westrip, 2010)
;
_computing_structure_refinement
;
<i>SHELXTL</i> (Sheldrick, 2008)
;
_computing_structure_solution
;
<i>SHELXTL</i> (Sheldrick, 2008)
;
_diffrn_ambient_temperature 300(2)
_diffrn_measured_fraction_theta_full 0.998
_diffrn_measured_fraction_theta_max 0.998
_diffrn_measurement_device_type 'Bruker SMART'
_diffrn_measurement_method '\f and \w scans'
_diffrn_radiation_type MoK\a
_diffrn_radiation_wavelength 0.71073
_diffrn_reflns_av_R_equivalents 0.1030
_diffrn_reflns_av_sigmaI/netI 0.0423
_diffrn_reflns_limit_h_max 11
_diffrn_reflns_limit_h_min -11
_diffrn_reflns_limit_k_max 23
_diffrn_reflns_limit_k_min -23
_diffrn_reflns_limit_l_max 18
_diffrn_reflns_limit_l_min -19
_diffrn_reflns_number 70844
_diffrn_reflns_theta_full 26.00
_diffrn_reflns_theta_max 26.00
_diffrn_reflns_theta_min 2.91
_exptl_absorpt_coefficient_mu 0.096
_exptl_absorpt_correction_T_max 0.9905
_exptl_absorpt_correction_T_min 0.9877
_exptl_absorpt_correction_type multi-scan
_exptl_absorpt_process_details
;
(SADABS; Bruker, 2007)
;
_exptl_crystal_colour Colorless
_exptl_crystal_density_diffrn 1.351
_exptl_crystal_density_method 'not measured'
_exptl_crystal_description Block
_exptl_crystal_F_000 1136
_exptl_crystal_size_max 0.13
_exptl_crystal_size_mid 0.10
_exptl_crystal_size_min 0.10
_refine_diff_density_max 0.144
_refine_diff_density_min -0.155
_refine_ls_extinction_coef 0.0036(6)
_refine_ls_extinction_expression Fc^*^=kFc[1+0.001xFc^2^\l^3^/sin(2\q)]^-1/4^
_refine_ls_extinction_method SHELXL
_refine_ls_goodness_of_fit_ref 1.060
_refine_ls_hydrogen_treatment constr
_refine_ls_matrix_type full
_refine_ls_number_parameters 364
_refine_ls_number_reflns 5213
_refine_ls_number_restraints 0
_refine_ls_restrained_S_all 1.060
_refine_ls_R_factor_all 0.0940
_refine_ls_R_factor_gt 0.0459
_refine_ls_shift/su_max 0.001
_refine_ls_shift/su_mean 0.000
_refine_ls_structure_factor_coef Fsqd
_refine_ls_weighting_details 'calc w=1/[\s^2^(Fo^2^)+(0.0400P)^2^+0.6020P] where P=(Fo^2^+2Fc^2^)/3'
_refine_ls_weighting_scheme calc
_refine_ls_wR_factor_gt 0.0874
_refine_ls_wR_factor_ref 0.1054
_reflns_number_gt 3311
_reflns_number_total 5213
_reflns_threshold_expression 'I > 2\s(I)'
_cod_data_source_file pk2585sup1.cif
_cod_data_source_block I
_cod_database_code 2241827

loop_
_symmetry_equiv_pos_as_xyz
'x, y, z'
'-x, y+1/2, -z+1/2'
'-x, -y, -z'
'x, -y-1/2, z-1/2'

loop_
_atom_site_type_symbol
_atom_site_label
_atom_site_fract_x
_atom_site_fract_y
_atom_site_fract_z
_atom_site_U_iso_or_equiv
_atom_site_adp_type
_atom_site_calc_flag
_atom_site_refinement_flags
_atom_site_occupancy
_atom_site_symmetry_multiplicity
O O1A 0.43409(17) 0.27645(8) 0.84360(9) 0.0583(4) Uani d . 1 1
O O2A 0.50983(17) 0.14048(8) 0.48887(9) 0.0572(4) Uani d . 1 1
H H2A 0.4658 0.1573 0.4409 0.086 Uiso d R 1 1
O O3A 0.25586(17) 0.54386(7) 1.08045(9) 0.0536(4) Uani d . 1 1
N N1A 0.26003(19) 0.33795(8) 0.74482(10) 0.0447(4) Uani d . 1 1
H H1A 0.2151 0.3461 0.6911 0.054 Uiso d R 1 1
N N2A 0.24503(19) 0.38366(9) 0.81022(10) 0.0445(4) Uani d . 1 1
C C1A 0.3853(2) 0.24216(9) 0.69253(12) 0.0352(4) Uani d . 1 1
C C2A 0.5205(2) 0.20673(10) 0.70688(13) 0.0436(5) Uani d . 1 1
H H2A1 0.5851 0.2058 0.7636 0.052 Uiso calc R 1 1
C C3A 0.5603(2) 0.17300(11) 0.63865(13) 0.0471(5) Uani d . 1 1
H H3A 0.6518 0.1501 0.6492 0.057 Uiso calc R 1 1
C C4A 0.4647(2) 0.17309(9) 0.55460(12) 0.0386(5) Uani d . 1 1
C C5A 0.3262(2) 0.20502(10) 0.53997(12) 0.0416(5) Uani d . 1 1
H H5A 0.2594 0.2033 0.4840 0.050 Uiso calc R 1 1
C C6A 0.2875(2) 0.23933(10) 0.60853(12) 0.0398(5) Uani d . 1 1
H H6A 0.1945 0.2609 0.5983 0.048 Uiso calc R 1 1
C C7A 0.3611(2) 0.28530(10) 0.76666(12) 0.0392(5) Uani d . 1 1
C C8A 0.1550(2) 0.43474(10) 0.78455(13) 0.0440(5) Uani d . 1 1
H H8AA 0.1032 0.4378 0.7250 0.053 Uiso calc R 1 1
C C9A 0.1313(2) 0.48859(10) 0.84627(13) 0.0421(5) Uani d . 1 1
C C10A 0.2082(2) 0.48732(10) 0.93602(13) 0.0432(5) Uani d . 1 1
H H10A 0.2769 0.4518 0.9579 0.052 Uiso calc R 1 1
C C11A 0.1817(2) 0.53895(10) 0.99222(13) 0.0439(5) Uani d . 1 1
C C12A 0.0746(3) 0.58989(11) 0.96013(16) 0.0560(6) Uani d . 1 1
H H12A 0.0518 0.6228 0.9987 0.067 Uiso calc R 1 1
C C13A 0.0025(3) 0.59198(12) 0.87190(17) 0.0625(6) Uani d . 1 1
H H13A -0.0670 0.6272 0.8505 0.075 Uiso calc R 1 1
C C14A 0.0317(2) 0.54234(11) 0.81427(15) 0.0550(6) Uani d . 1 1
H H14A -0.0155 0.5450 0.7540 0.066 Uiso calc R 1 1
C C15A 0.3876(3) 0.50331(13) 1.10988(15) 0.0653(7) Uani d . 1 1
H H15A 0.3614 0.4549 1.1149 0.098 Uiso calc R 1 1
H H15B 0.4440 0.5202 1.1667 0.098 Uiso calc R 1 1
H H15C 0.4467 0.5073 1.0680 0.098 Uiso calc R 1 1
O O1B 0.09195(17) 0.78644(7) 0.80813(9) 0.0548(4) Uani d . 1 1
O O2B 0.02120(15) 0.63829(7) 0.43779(9) 0.0514(4) Uani d . 1 1
H H2B 0.0628 0.6534 0.4012 0.077 Uiso d R 1 1
O O3B 0.33565(17) 1.02397(7) 1.12977(9) 0.0571(4) Uani d . 1 1
N N1B 0.19818(18) 0.87025(9) 0.74304(10) 0.0455(4) Uani d . 1 1
H H1B 0.2149 0.8885 0.6952 0.055 Uiso d R 1 1
N N2B 0.22473(18) 0.91065(9) 0.81927(10) 0.0427(4) Uani d . 1 1
C C1B 0.1108(2) 0.76347(10) 0.66236(11) 0.0356(4) Uani d . 1 1
C C2B 0.0026(2) 0.71118(10) 0.64794(12) 0.0419(5) Uani d . 1 1
H H2B1 -0.0523 0.7042 0.6893 0.050 Uiso calc R 1 1
C C3B -0.0245(2) 0.66956(11) 0.57357(13) 0.0443(5) Uani d . 1 1
H H3B -0.0972 0.6347 0.5650 0.053 Uiso calc R 1 1
C C4B 0.0561(2) 0.67953(10) 0.51149(12) 0.0364(4) Uani d . 1 1
C C5B 0.1669(2) 0.72987(10) 0.52587(12) 0.0395(5) Uani d . 1 1
H H5B 0.2234 0.7357 0.4851 0.047 Uiso calc R 1 1
C C6B 0.1938(2) 0.77149(10) 0.60057(12) 0.0391(5) Uani d . 1 1
H H6B 0.2685 0.8054 0.6098 0.047 Uiso calc R 1 1
C C7B 0.1325(2) 0.80650(10) 0.74351(12) 0.0398(5) Uani d . 1 1
C C8B 0.2720(2) 0.97284(11) 0.81420(13) 0.0444(5) Uani d . 1 1
H H8BA 0.2831 0.9889 0.7600 0.053 Uiso calc R 1 1
C C9B 0.3094(2) 1.01972(10) 0.89046(13) 0.0406(5) Uani d . 1 1
C C10B 0.2934(2) 0.99840(10) 0.97275(13) 0.0413(5) Uani d . 1 1
H H10B 0.2493 0.9553 0.9784 0.050 Uiso calc R 1 1
C C11B 0.3427(2) 1.04106(10) 1.04576(13) 0.0432(5) Uani d . 1 1
C C12B 0.4064(2) 1.10571(10) 1.03710(15) 0.0487(5) Uani d . 1 1
H H12B 0.4415 1.1342 1.0866 0.058 Uiso calc R 1 1
C C13B 0.4175(2) 1.12758(11) 0.95555(16) 0.0524(6) Uani d . 1 1
H H13B 0.4581 1.1715 0.9496 0.063 Uiso calc R 1 1
C C14B 0.3690(2) 1.08499(11) 0.88184(14) 0.0486(5) Uani d . 1 1
H H14B 0.3764 1.1003 0.8266 0.058 Uiso calc R 1 1
C C15B 0.2675(3) 0.95877(13) 1.14034(16) 0.0703(7) Uani d . 1 1
H H15D 0.1643 0.9597 1.1077 0.105 Uiso calc R 1 1
H H15E 0.2746 0.9511 1.2021 0.105 Uiso calc R 1 1
H H15F 0.3177 0.9214 1.1184 0.105 Uiso calc R 1 1

loop_
_atom_site_aniso_label
_atom_site_aniso_U_11
_atom_site_aniso_U_22
_atom_site_aniso_U_33
_atom_site_aniso_U_12
_atom_site_aniso_U_13
_atom_site_aniso_U_23
O1A 0.0767(11) 0.0669(10) 0.0272(8) 0.0185(8) 0.0063(7) -0.0019(7)
O2A 0.0749(10) 0.0647(10) 0.0332(8) 0.0202(8) 0.0163(7) -0.0020(7)
O3A 0.0674(10) 0.0563(9) 0.0421(9) 0.0040(8) 0.0233(8) -0.0093(7)
N1A 0.0599(11) 0.0465(10) 0.0263(8) 0.0091(9) 0.0087(8) -0.0062(7)
N2A 0.0578(11) 0.0449(10) 0.0343(9) 0.0003(9) 0.0180(8) -0.0083(8)
C1A 0.0442(11) 0.0326(10) 0.0285(10) -0.0021(9) 0.0088(8) 0.0007(8)
C2A 0.0470(12) 0.0498(12) 0.0290(11) 0.0036(10) 0.0010(9) -0.0024(9)
C3A 0.0455(12) 0.0531(13) 0.0401(12) 0.0110(10) 0.0064(10) -0.0024(10)
C4A 0.0535(13) 0.0344(11) 0.0291(10) 0.0023(9) 0.0130(9) 0.0003(8)
C5A 0.0523(13) 0.0412(11) 0.0269(10) 0.0025(10) 0.0026(9) -0.0007(9)
C6A 0.0418(11) 0.0401(11) 0.0350(11) 0.0064(9) 0.0055(9) 0.0015(9)
C7A 0.0483(12) 0.0409(11) 0.0298(11) -0.0014(10) 0.0125(9) 0.0010(9)
C8A 0.0493(12) 0.0455(12) 0.0389(11) -0.0026(10) 0.0144(10) -0.0063(10)
C9A 0.0450(12) 0.0403(11) 0.0441(12) -0.0050(10) 0.0169(10) -0.0082(9)
C10A 0.0502(12) 0.0407(11) 0.0442(12) 0.0009(9) 0.0222(10) -0.0020(9)
C11A 0.0515(13) 0.0434(12) 0.0419(12) -0.0077(10) 0.0212(10) -0.0078(10)
C12A 0.0589(14) 0.0465(13) 0.0655(16) 0.0012(11) 0.0215(12) -0.0200(11)
C13A 0.0578(15) 0.0512(14) 0.0730(17) 0.0118(11) 0.0072(13) -0.0147(13)
C14A 0.0520(14) 0.0534(14) 0.0555(14) 0.0007(11) 0.0071(11) -0.0116(11)
C15A 0.0728(16) 0.0820(17) 0.0445(14) 0.0122(14) 0.0212(12) -0.0030(12)
O1B 0.0828(11) 0.0569(9) 0.0305(8) -0.0083(8) 0.0249(8) -0.0005(7)
O2B 0.0628(9) 0.0577(9) 0.0376(8) -0.0053(7) 0.0203(7) -0.0119(7)
O3B 0.0770(11) 0.0564(10) 0.0427(9) -0.0050(8) 0.0243(8) -0.0114(7)
N1B 0.0596(11) 0.0526(11) 0.0263(9) -0.0061(9) 0.0149(8) -0.0037(8)
N2B 0.0491(10) 0.0508(11) 0.0275(9) 0.0003(8) 0.0090(7) -0.0048(8)
C1B 0.0400(11) 0.0418(11) 0.0240(10) 0.0045(9) 0.0067(8) 0.0021(8)
C2B 0.0465(12) 0.0522(12) 0.0321(11) -0.0004(10) 0.0194(9) 0.0011(9)
C3B 0.0473(12) 0.0485(12) 0.0400(12) -0.0057(10) 0.0165(10) -0.0053(10)
C4B 0.0421(11) 0.0407(11) 0.0263(10) 0.0067(9) 0.0089(9) -0.0011(8)
C5B 0.0414(11) 0.0504(12) 0.0304(10) 0.0037(10) 0.0161(9) 0.0037(9)
C6B 0.0408(11) 0.0469(12) 0.0299(10) -0.0016(9) 0.0099(9) 0.0014(9)
C7B 0.0440(12) 0.0480(12) 0.0269(11) 0.0021(10) 0.0081(9) 0.0022(9)
C8B 0.0486(12) 0.0520(13) 0.0348(11) 0.0006(10) 0.0148(10) 0.0014(9)
C9B 0.0396(11) 0.0419(12) 0.0405(12) 0.0040(9) 0.0106(9) -0.0017(9)
C10B 0.0433(11) 0.0399(11) 0.0431(12) -0.0001(9) 0.0159(9) -0.0046(9)
C11B 0.0457(12) 0.0409(12) 0.0445(12) 0.0064(10) 0.0144(10) -0.0078(10)
C12B 0.0503(13) 0.0395(12) 0.0540(14) 0.0053(10) 0.0098(11) -0.0118(10)
C13B 0.0524(13) 0.0350(12) 0.0694(16) 0.0015(10) 0.0150(12) 0.0001(11)
C14B 0.0548(13) 0.0449(13) 0.0485(13) 0.0077(10) 0.0177(11) 0.0087(10)
C15B 0.099(2) 0.0647(16) 0.0586(16) -0.0104(15) 0.0407(14) -0.0043(13)

loop_
_atom_type_symbol
_atom_type_description
_atom_type_scat_dispersion_real
_atom_type_scat_dispersion_imag
_atom_type_scat_source
C C 0.0033 0.0016 'International Tables Vol C Tables 4.2.6.8 and 6.1.1.4'
H H 0.0000 0.0000 'International Tables Vol C Tables 4.2.6.8 and 6.1.1.4'
N N 0.0061 0.0033 'International Tables Vol C Tables 4.2.6.8 and 6.1.1.4'
O O 0.0106 0.0060 'International Tables Vol C Tables 4.2.6.8 and 6.1.1.4'

loop_
_geom_angle_atom_site_label_1
_geom_angle_atom_site_label_2
_geom_angle_atom_site_label_3
_geom_angle
C4A O2A H2A 109.6
C11A O3A C15A 116.91(15)
C7A N1A N2A 118.59(16)
C7A N1A H1A 120.9
N2A N1A H1A 120.0
C8A N2A N1A 115.67(16)
C6A C1A C2A 118.28(17)
C6A C1A C7A 124.35(17)
C2A C1A C7A 117.18(16)
C3A C2A C1A 121.01(18)
C3A C2A H2A1 119.5
C1A C2A H2A1 119.5
C2A C3A C4A 120.08(19)
C2A C3A H3A 120.0
C4A C3A H3A 120.0
O2A C4A C3A 118.10(18)
O2A C4A C5A 122.16(17)
C3A C4A C5A 119.73(17)
C6A C5A C4A 119.84(17)
C6A C5A H5A 120.1
C4A C5A H5A 120.1
C5A C6A C1A 120.91(18)
C5A C6A H6A 119.5
C1A C6A H6A 119.5
O1A C7A N1A 121.15(17)
O1A C7A C1A 122.06(18)
N1A C7A C1A 116.69(16)
N2A C8A C9A 121.71(19)
N2A C8A H8AA 119.1
C9A C8A H8AA 119.1
C14A C9A C10A 119.58(18)
C14A C9A C8A 118.82(19)
C10A C9A C8A 121.59(19)
C11A C10A C9A 119.74(19)
C11A C10A H10A 120.1
C9A C10A H10A 120.1
O3A C11A C10A 124.05(19)
O3A C11A C12A 116.09(18)
C10A C11A C12A 119.9(2)
C13A C12A C11A 120.1(2)
C13A C12A H12A 119.9
C11A C12A H12A 119.9
C12A C13A C14A 120.7(2)
C12A C13A H13A 119.7
C14A C13A H13A 119.7
C13A C14A C9A 119.9(2)
C13A C14A H14A 120.1
C9A C14A H14A 120.1
O3A C15A H15A 109.5
O3A C15A H15B 109.5
H15A C15A H15B 109.5
O3A C15A H15C 109.5
H15A C15A H15C 109.5
H15B C15A H15C 109.5
C4B O2B H2B 109.5
C11B O3B C15B 116.88(16)
C7B N1B N2B 118.10(16)
C7B N1B H1B 122.7
N2B N1B H1B 118.9
C8B N2B N1B 116.77(16)
C2B C1B C6B 118.26(17)
C2B C1B C7B 117.84(16)
C6B C1B C7B 123.90(18)
C3B C2B C1B 121.04(17)
C3B C2B H2B1 119.5
C1B C2B H2B1 119.5
C2B C3B C4B 119.98(19)
C2B C3B H3B 120.0
C4B C3B H3B 120.0
O2B C4B C5B 122.75(16)
O2B C4B C3B 117.43(17)
C5B C4B C3B 119.81(17)
C6B C5B C4B 120.00(17)
C6B C5B H5B 120.0
C4B C5B H5B 120.0
C5B C6B C1B 120.86(18)
C5B C6B H6B 119.6
C1B C6B H6B 119.6
O1B C7B N1B 121.12(17)
O1B C7B C1B 122.05(18)
N1B C7B C1B 116.82(16)
N2B C8B C9B 122.14(18)
N2B C8B H8BA 118.9
C9B C8B H8BA 118.9
C14B C9B C10B 119.63(18)
C14B C9B C8B 119.20(19)
C10B C9B C8B 121.09(18)
C11B C10B C9B 119.99(19)
C11B C10B H10B 120.0
C9B C10B H10B 120.0
O3B C11B C10B 124.36(18)
O3B C11B C12B 115.60(18)
C10B C11B C12B 120.03(19)
C13B C12B C11B 119.9(2)
C13B C12B H12B 120.1
C11B C12B H12B 120.1
C12B C13B C14B 120.5(2)
C12B C13B H13B 119.7
C14B C13B H13B 119.7
C9B C14B C13B 119.9(2)
C9B C14B H14B 120.1
C13B C14B H14B 120.1
O3B C15B H15D 109.5
O3B C15B H15E 109.5
H15D C15B H15E 109.5
O3B C15B H15F 109.5
H15D C15B H15F 109.5
H15E C15B H15F 109.5

loop_
_geom_bond_atom_site_label_1
_geom_bond_atom_site_label_2
_geom_bond_distance
O1A C7A 1.226(2)
O2A C4A 1.355(2)
O2A H2A 0.8194
O3A C11A 1.372(2)
O3A C15A 1.416(3)
N1A C7A 1.353(2)
N1A N2A 1.375(2)
N1A H1A 0.8478
N2A C8A 1.275(2)
C1A C6A 1.387(2)
C1A C2A 1.389(3)
C1A C7A 1.483(3)
C2A C3A 1.373(3)
C2A H2A1 0.9300
C3A C4A 1.378(3)
C3A H3A 0.9300
C4A C5A 1.385(3)
C5A C6A 1.378(3)
C5A H5A 0.9300
C6A H6A 0.9300
C8A C9A 1.461(3)
C8A H8AA 0.9300
C9A C14A 1.381(3)
C9A C10A 1.396(3)
C10A C11A 1.381(3)
C10A H10A 0.9300
C11A C12A 1.384(3)
C12A C13A 1.365(3)
C12A H12A 0.9300
C13A C14A 1.379(3)
C13A H13A 0.9300
C14A H14A 0.9300
C15A H15A 0.9600
C15A H15B 0.9600
C15A H15C 0.9600
O1B C7B 1.225(2)
O2B C4B 1.360(2)
O2B H2B 0.8198
O3B C11B 1.369(2)
O3B C15B 1.421(3)
N1B C7B 1.358(2)
N1B N2B 1.383(2)
N1B H1B 0.8736
N2B C8B 1.271(2)
C1B C2B 1.388(3)
C1B C6B 1.390(2)
C1B C7B 1.477(3)
C2B C3B 1.373(3)
C2B H2B1 0.9300
C3B C4B 1.382(3)
C3B H3B 0.9300
C4B C5B 1.379(3)
C5B C6B 1.377(2)
C5B H5B 0.9300
C6B H6B 0.9300
C8B C9B 1.455(3)
C8B H8BA 0.9300
C9B C14B 1.380(3)
C9B C10B 1.391(3)
C10B C11B 1.376(3)
C10B H10B 0.9300
C11B C12B 1.386(3)
C12B C13B 1.368(3)
C12B H12B 0.9300
C13B C14B 1.383(3)
C13B H13B 0.9300
C14B H14B 0.9300
C15B H15D 0.9600
C15B H15E 0.9600
C15B H15F 0.9600

loop_
_geom_hbond_atom_site_label_D
_geom_hbond_atom_site_label_H
_geom_hbond_atom_site_label_A
_geom_hbond_site_symmetry_A
_geom_hbond_distance_DH
_geom_hbond_distance_HA
_geom_hbond_distance_DA
_geom_hbond_angle_DHA
_geom_hbond_publ_flag
N1A H1A O2B 3_566 0.85 2.58 3.354(2) 153 y
N1B H1B O3A 4_575 0.87 2.32 3.178(3) 170 y
O2A H2A O1A 4_565 0.82 1.94 2.702(2) 155 y
O2A H2A N2A 4_565 0.82 2.60 3.231(2) 135 y
O2B H2B O1B 4_575 0.82 1.92 2.696(2) 157 y
O2B H2B N2B 4_575 0.82 2.52 3.110(2) 129 y
C13B H13B O1A 1_565 0.93 2.57 3.352(3) 143 y
C3B H3B Cg 2_546 0.93 2.70 3.604(2) 165 y

loop_
_geom_torsion_atom_site_label_1
_geom_torsion_atom_site_label_2
_geom_torsion_atom_site_label_3
_geom_torsion_atom_site_label_4
_geom_torsion
C7A N1A N2A C8A 175.70(18)
C6A C1A C2A C3A 3.6(3)
C7A C1A C2A C3A -171.59(18)
C1A C2A C3A C4A -0.9(3)
C2A C3A C4A O2A 178.58(18)
C2A C3A C4A C5A -2.4(3)
O2A C4A C5A C6A -178.03(18)
C3A C4A C5A C6A 3.0(3)
C4A C5A C6A C1A -0.3(3)
C2A C1A C6A C5A -3.0(3)
C7A C1A C6A C5A 171.83(17)
N2A N1A C7A O1A 2.8(3)
N2A N1A C7A C1A -173.49(16)
C6A C1A C7A O1A 165.80(19)
C2A C1A C7A O1A -19.4(3)
C6A C1A C7A N1A -17.9(3)
C2A C1A C7A N1A 156.92(17)
N1A N2A C8A C9A -178.14(16)
N2A C8A C9A C14A -179.67(19)
N2A C8A C9A C10A 1.2(3)
C14A C9A C10A C11A 1.3(3)
C8A C9A C10A C11A -179.55(17)
C15A O3A C11A C10A 14.2(3)
C15A O3A C11A C12A -165.74(19)
C9A C10A C11A O3A -177.20(18)
C9A C10A C11A C12A 2.8(3)
O3A C11A C12A C13A 175.5(2)
C10A C11A C12A C13A -4.4(3)
C11A C12A C13A C14A 2.0(4)
C12A C13A C14A C9A 2.1(3)
C10A C9A C14A C13A -3.7(3)
C8A C9A C14A C13A 177.1(2)
C7B N1B N2B C8B -172.99(18)
C6B C1B C2B C3B -1.6(3)
C7B C1B C2B C3B 179.43(18)
C1B C2B C3B C4B -0.2(3)
C2B C3B C4B O2B -177.96(17)
C2B C3B C4B C5B 2.0(3)
O2B C4B C5B C6B 177.99(17)
C3B C4B C5B C6B -2.0(3)
C4B C5B C6B C1B 0.1(3)
C2B C1B C6B C5B 1.6(3)
C7B C1B C6B C5B -179.48(17)
N2B N1B C7B O1B 3.0(3)
N2B N1B C7B C1B -177.75(16)
C2B C1B C7B O1B 20.7(3)
C6B C1B C7B O1B -158.18(19)
C2B C1B C7B N1B -158.50(17)
C6B C1B C7B N1B 22.6(3)
N1B N2B C8B C9B -177.69(16)
N2B C8B C9B C14B 176.00(19)
N2B C8B C9B C10B -0.6(3)
C14B C9B C10B C11B -2.8(3)
C8B C9B C10B C11B 173.83(17)
C15B O3B C11B C10B -2.4(3)
C15B O3B C11B C12B 178.49(19)
C9B C10B C11B O3B -178.14(17)
C9B C10B C11B C12B 0.9(3)
O3B C11B C12B C13B -179.62(18)
C10B C11B C12B C13B 1.2(3)
C11B C12B C13B C14B -1.5(3)
C10B C9B C14B C13B 2.5(3)
C8B C9B C14B C13B -174.18(18)
C12B C13B C14B C9B -0.3(3)

_cod_database_fobs_code 2241827
